data_1556941
loop_
_publ_author_name
'Aldrich, Kelly E.'
'Kansal, Dhwani'
'Odom, Aaron L.'

_publ_section_title
;
 Catalyst design insights from modelling a titanium-catalyzed
 multicomponent reaction.
;
_journal_issue 0
_journal_name_full 'Faraday discussions'
_journal_page_first 208
_journal_page_last 230
_journal_paper_doi 10.1039/c9fd00033j
_journal_volume 220
_journal_year 2019
_chemical_formula_moiety 'C40 H52 O4 Ti'
_chemical_formula_sum 'C40 H52 O4 Ti'
_chemical_formula_weight 644.71
_space_group_crystal_system tetragonal
_space_group_IT_number 114
_space_group_name_Hall 'P -4 2n'
_space_group_name_H-M_alt 'P -4 21 c'
_atom_sites_solution_hydrogens geom
_atom_sites_solution_primary dual
_audit_creation_date 2019-03-25
_audit_creation_method
;
Olex2 1.2
(compiled 2018.05.29 svn.r3508 for OlexSys, GUI svn.r5506)
;
_audit_update_record
;
2019-03-27 deposited with the CCDC.	2019-05-07 downloaded from the CCDC.
;
_cell_angle_alpha 90
_cell_angle_beta 90
_cell_angle_gamma 90
_cell_formula_units_Z 2
_cell_length_a 15.2024(18)
_cell_length_b 15.2024(18)
_cell_length_c 7.9195(13)
_cell_measurement_reflns_used 1979
_cell_measurement_temperature 173(2)
_cell_measurement_theta_max 70.61
_cell_measurement_theta_min 5.82
_cell_volume 1830.3(4)
_computing_cell_refinement 'SAINT v8.34A (Bruker, 2013)'
_computing_data_collection 'COSMO (BRUKER, V1.61, 2009)'
_computing_data_reduction 'SAINT v8.34A (Bruker, 2013)'
_computing_molecular_graphics 'Olex2 (Dolomanov et al., 2009)'
_computing_publication_material 'Olex2 (Dolomanov et al., 2009)'
_computing_structure_refinement 'ShelXL (Sheldrick, 2015)'
_computing_structure_solution 'ShelXT (Sheldrick, 2015)'
_diffrn_ambient_temperature 173.02
_diffrn_detector_area_resol_mean 8.36
_diffrn_measured_fraction_theta_full 0.988
_diffrn_measured_fraction_theta_max 0.974
_diffrn_measurement_device_type 'Bruker APEX-II CCD'
_diffrn_measurement_method '\f and \w scans'
_diffrn_radiation_monochromator graphite
_diffrn_radiation_type CuK\a
_diffrn_radiation_wavelength 1.54178
_diffrn_reflns_av_R_equivalents 0.0783
_diffrn_reflns_av_unetI/netI 0.0837
_diffrn_reflns_Laue_measured_fraction_full 0.988
_diffrn_reflns_Laue_measured_fraction_max 0.974
_diffrn_reflns_limit_h_max 17
_diffrn_reflns_limit_h_min -18
_diffrn_reflns_limit_k_max 17
_diffrn_reflns_limit_k_min -12
_diffrn_reflns_limit_l_max 9
_diffrn_reflns_limit_l_min -8
_diffrn_reflns_number 6299
_diffrn_reflns_point_group_measured_fraction_full 0.978
_diffrn_reflns_point_group_measured_fraction_max 0.948
_diffrn_reflns_theta_full 67.679
_diffrn_reflns_theta_max 71.308
_diffrn_reflns_theta_min 4.112
_diffrn_source 'sealed tube'
_diffrn_standards_number 0
_exptl_absorpt_coefficient_mu 2.267
_exptl_absorpt_correction_T_max 0.7535
_exptl_absorpt_correction_T_min 0.5640
_exptl_absorpt_correction_type multi-scan
_exptl_absorpt_process_details
'SADABS-2012/1 (Bruker,2012) was used for absorption correction. wR2(int) was 0.1013 before and 0.0689 after correction. The Ratio of minimum to maximum transmission is 0.7485. The \l/2 correction factor is 0.0015.'
_exptl_crystal_colour yellow
_exptl_crystal_colour_primary yellow
_exptl_crystal_density_diffrn 1.170
_exptl_crystal_description plate
_exptl_crystal_F_000 692
_exptl_crystal_size_max 0.213
_exptl_crystal_size_mid 0.141
_exptl_crystal_size_min 0.069
_refine_diff_density_max 0.290
_refine_diff_density_min -0.446
_refine_diff_density_rms 0.065
_refine_ls_abs_structure_details
;
 Flack x determined using 445 quotients [(I+)-(I-)]/[(I+)+(I-)]
 (Parsons and Flack (2004), Acta Cryst. A60, s61).
;
_refine_ls_abs_structure_Flack 0.030(13)
_refine_ls_extinction_method none
_refine_ls_goodness_of_fit_ref 1.084
_refine_ls_hydrogen_treatment constr
_refine_ls_matrix_type full
_refine_ls_number_parameters 105
_refine_ls_number_reflns 1680
_refine_ls_number_restraints 0
_refine_ls_restrained_S_all 1.084
_refine_ls_R_factor_all 0.0799
_refine_ls_R_factor_gt 0.0515
_refine_ls_shift/su_max 0.000
_refine_ls_shift/su_mean 0.000
_refine_ls_structure_factor_coef Fsqd
_refine_ls_weighting_details 'w=1/[\s^2^(Fo^2^)+1.5714P] where P=(Fo^2^+2Fc^2^)/3'
_refine_ls_weighting_scheme calc
_refine_ls_wR_factor_gt 0.0995
_refine_ls_wR_factor_ref 0.1263
_reflns_Friedel_coverage 0.685
_reflns_Friedel_fraction_full 0.966
_reflns_Friedel_fraction_max 0.913
_reflns_number_gt 1284
_reflns_number_total 1680
_reflns_threshold_expression 'I > 2\s(I)'
_cod_data_source_file c9fd00033j2.cif
_cod_data_source_block finalka
_cod_original_cell_volume 1830.3(5)
_cod_database_code 1556941
_shelxl_version_number 2013-3
_shelx_space_group_comment
;
The symmetry employed for this shelxl refinement is uniquely defined
by the following loop, which should always be used as a source of
symmetry information in preference to the above space-group names.
They are only intended as comments.
;
_shelx_estimated_absorpt_t_max 0.859
_shelx_estimated_absorpt_t_min 0.644
_olex2_refinement_description
;
1. Fixed Uiso
 At 1.2 times of:
  All C(H) groups
 At 1.5 times of:
  All C(H,H,H) groups
2.a Aromatic/amide H refined with riding coordinates:
 C005(H005), C007(H007), C009(H009), C00B(H00G)
2.b Idealised Me refined as rotating group:
 C008(H00A,H00B,H00C), C00A(H00D,H00E,H00F), C00C(H00H,H00I,H00J)
;
_olex2_diffrn_ambient_temperature_device 'Oxford Cryosystems'
_olex2_submission_special_instructions 'No special instructions were received'

loop_
_space_group_symop_operation_xyz
'x, y, z'
'-x, -y, z'
'y, -x, -z'
'-y, x, -z'
'-x+1/2, y+1/2, -z+1/2'
'x+1/2, -y+1/2, -z+1/2'
'-y+1/2, -x+1/2, z+1/2'
'y+1/2, x+1/2, z+1/2'

loop_
_atom_site_label
_atom_site_type_symbol
_atom_site_fract_x
_atom_site_fract_y
_atom_site_fract_z
_atom_site_U_iso_or_equiv
_atom_site_adp_type
_atom_site_occupancy
_atom_site_site_symmetry_order
_atom_site_calc_flag
_atom_site_refinement_flags_posn
_atom_site_refinement_flags_adp
_atom_site_refinement_flags_occupancy
Ti01 Ti 0.5000 0.5000 0.5000 0.0246(4) Uani 1 4 d S T P
O002 O 0.4027(2) 0.4939(3) 0.3724(4) 0.0363(9) Uani 1 1 d . . .
C003 C 0.3444(3) 0.5316(3) 0.2621(7) 0.0268(12) Uani 1 1 d . . .
C004 C 0.2530(3) 0.5194(3) 0.2849(6) 0.0258(12) Uani 1 1 d . . .
C005 C 0.2008(4) 0.5608(4) 0.1656(7) 0.0362(14) Uani 1 1 d . . .
H005 H 0.1388 0.5554 0.1758 0.043 Uiso 1 1 calc R . .
C006 C 0.2154(4) 0.4648(4) 0.4317(7) 0.0325(13) Uani 1 1 d . . .
C007 C 0.3792(4) 0.5809(4) 0.1288(8) 0.0376(15) Uani 1 1 d . . .
H007 H 0.4410 0.5872 0.1170 0.045 Uiso 1 1 calc R . .
C008 C 0.2413(3) 0.5068(4) 0.6023(6) 0.0351(12) Uani 1 1 d . . .
H00A H 0.3054 0.5054 0.6149 0.053 Uiso 1 1 calc GR . .
H00B H 0.2141 0.4736 0.6947 0.053 Uiso 1 1 calc GR . .
H00C H 0.2208 0.5679 0.6057 0.053 Uiso 1 1 calc GR . .
C009 C 0.3236(4) 0.6201(4) 0.0154(8) 0.0458(15) Uani 1 1 d . . .
H009 H 0.3469 0.6544 -0.0744 0.055 Uiso 1 1 calc R . .
C00A C 0.2488(4) 0.3695(4) 0.4225(8) 0.0489(17) Uani 1 1 d . . .
H00D H 0.2252 0.3411 0.3211 0.073 Uiso 1 1 calc GR . .
H00E H 0.2293 0.3373 0.5229 0.073 Uiso 1 1 calc GR . .
H00F H 0.3132 0.3694 0.4176 0.073 Uiso 1 1 calc GR . .
C00B C 0.2342(5) 0.6098(4) 0.0315(7) 0.0463(16) Uani 1 1 d . . .
H00G H 0.1955 0.6359 -0.0482 0.056 Uiso 1 1 calc R . .
C00C C 0.1139(4) 0.4626(5) 0.4240(9) 0.0518(19) Uani 1 1 d . . .
H00H H 0.0909 0.5226 0.4338 0.078 Uiso 1 1 calc GR . .
H00I H 0.0912 0.4268 0.5171 0.078 Uiso 1 1 calc GR . .
H00J H 0.0951 0.4371 0.3162 0.078 Uiso 1 1 calc GR . .

loop_
_atom_site_aniso_label
_atom_site_aniso_U_11
_atom_site_aniso_U_22
_atom_site_aniso_U_33
_atom_site_aniso_U_23
_atom_site_aniso_U_13
_atom_site_aniso_U_12
Ti01 0.0224(5) 0.0224(5) 0.0289(9) 0.000 0.000 0.000
O002 0.0219(17) 0.049(2) 0.038(2) -0.001(2) 0.0016(15) 0.000(2)
C003 0.025(3) 0.025(3) 0.030(3) -0.005(2) -0.003(2) 0.001(2)
C004 0.027(3) 0.027(3) 0.023(3) -0.001(2) -0.001(2) 0.002(2)
C005 0.026(3) 0.046(4) 0.036(3) -0.008(3) 0.002(3) 0.003(2)
C006 0.024(3) 0.044(3) 0.029(3) -0.005(2) 0.003(2) -0.003(2)
C007 0.031(3) 0.037(3) 0.044(4) -0.004(3) 0.015(3) -0.010(3)
C008 0.029(3) 0.051(3) 0.026(3) -0.002(3) 0.002(2) -0.004(3)
C009 0.062(4) 0.039(3) 0.036(4) 0.007(3) 0.011(4) -0.001(3)
C00A 0.057(4) 0.035(3) 0.055(4) 0.000(3) 0.014(3) -0.015(3)
C00B 0.059(4) 0.048(4) 0.031(4) 0.000(3) -0.004(3) 0.014(3)
C00C 0.028(3) 0.084(5) 0.043(4) -0.009(3) 0.001(3) -0.015(3)

loop_
_atom_type_symbol
_atom_type_description
_atom_type_scat_dispersion_real
_atom_type_scat_dispersion_imag
_atom_type_scat_source
C C 0.0181 0.0091 'International Tables Vol C Tables 4.2.6.8 and 6.1.1.4'
H H 0.0000 0.0000 'International Tables Vol C Tables 4.2.6.8 and 6.1.1.4'
O O 0.0492 0.0322 'International Tables Vol C Tables 4.2.6.8 and 6.1.1.4'
Ti Ti 0.2191 1.8069 'International Tables Vol C Tables 4.2.6.8 and 6.1.1.4'

loop_
_geom_angle_atom_site_label_1
_geom_angle_atom_site_label_2
_geom_angle_atom_site_label_3
_geom_angle
_geom_angle_site_symmetry_1
_geom_angle_site_symmetry_3
O002 Ti01 O002 111.4(2) 3_566 4_656
O002 Ti01 O002 108.50(11) 4_656 .
O002 Ti01 O002 108.50(11) 3_566 .
O002 Ti01 O002 108.50(11) 3_566 2_665
O002 Ti01 O002 108.50(11) 4_656 2_665
O002 Ti01 O002 111.4(2) 2_665 .
C003 O002 Ti01 150.6(4) . .
O002 C003 C004 120.0(5) . .
O002 C003 C007 117.5(5) . .
C007 C003 C004 122.6(5) . .
C003 C004 C006 122.2(4) . .
C005 C004 C003 114.6(5) . .
C005 C004 C006 123.3(5) . .
C004 C005 C00B 123.7(6) . .
C004 C006 C008 110.2(4) . .
C004 C006 C00C 110.7(5) . .
C008 C006 C00C 107.3(4) . .
C00A C006 C004 110.5(4) . .
C00A C006 C008 110.3(5) . .
C00A C006 C00C 107.9(5) . .
C009 C007 C003 119.7(6) . .
C007 C009 C00B 120.0(6) . .
C009 C00B C005 119.5(6) . .

loop_
_geom_bond_atom_site_label_1
_geom_bond_atom_site_label_2
_geom_bond_distance
_geom_bond_site_symmetry_2
Ti01 O002 1.794(3) 3_566
Ti01 O002 1.794(3) 2_665
Ti01 O002 1.794(3) 4_656
Ti01 O002 1.794(3) .
O002 C003 1.370(6) .
C003 C004 1.414(7) .
C003 C007 1.398(7) .
C004 C005 1.384(7) .
C004 C006 1.538(7) .
C005 C00B 1.393(8) .
C006 C008 1.545(7) .
C006 C00A 1.537(8) .
C006 C00C 1.545(7) .
C007 C009 1.369(8) .
C009 C00B 1.374(9) .
